data_4114039
loop_
_publ_author_name
'Jonathan Clayden'
'Faye E. Knowles'
'Christel J. Menet'

_publ_section_title
;
 Stereospecific Photochemical Ring Expansion of Lithiated Benzamides
;
_journal_name_full 'Journal of the American Chemical Society'
_journal_page_first 9278
_journal_page_last 9279
_journal_paper_doi 10.1021/ja035827i
_journal_volume 125
_journal_year 2003
_chemical_formula_sum 'C19 H23 N O2'
_chemical_formula_weight 297.38
_space_group_IT_number 9
_symmetry_cell_setting monoclinic
_symmetry_Int_Tables_number 9
_symmetry_space_group_name_Hall 'C -2yc'
_symmetry_space_group_name_H-M 'C 1 c 1'
_atom_sites_solution_hydrogens geom
_atom_sites_solution_primary direct
_atom_sites_solution_secondary difmap
_audit_creation_date 19100-10-03
_audit_creation_method 'by teXsan v1.7'
_cell_angle_alpha 90.00
_cell_angle_beta 99.95
_cell_angle_gamma 90.00
_cell_formula_units_Z 4
_cell_length_a 9.114
_cell_length_b 19.311
_cell_length_c 9.794
_cell_measurement_reflns_used 'one image'
_cell_measurement_temperature 293(2)
_cell_measurement_theta_max 20
_cell_measurement_theta_min 5
_cell_volume 1697.821
_computing_cell_refinement 'MSC/AFC Diffractometer Control'
_computing_data_collection 'MSC/AFC Diffractometer Control'
_computing_data_reduction 'teXsan (MSC, 1995)'
_computing_publication_material 'teXsan (MSC, 1995)'
_computing_structure_refinement 'SHELXL-97 (Sheldrick, 1997)'
_computing_structure_solution
;
SIR92 (Altomare, et. al. 1993)
;
_diffrn_ambient_temperature 293(2)
_diffrn_measured_fraction_theta_full 0.342
_diffrn_measured_fraction_theta_max 0.342
_diffrn_measurement_device 'Rigaku RAXIS'
_diffrn_measurement_method '60 x 4.5 degree phi scans'
_diffrn_radiation_detector 'scintillation counter'
_diffrn_radiation_monochromator graphite
_diffrn_radiation_source 'Rigaku rotating anode'
_diffrn_radiation_type MoK\a
_diffrn_radiation_wavelength 0.71069
_diffrn_reflns_av_R_equivalents 0.037
_diffrn_reflns_av_sigmaI/netI 0.0334
_diffrn_reflns_limit_h_max 10
_diffrn_reflns_limit_h_min -10
_diffrn_reflns_limit_k_max 22
_diffrn_reflns_limit_k_min -22
_diffrn_reflns_limit_l_max 10
_diffrn_reflns_limit_l_min -10
_diffrn_reflns_number 11086
_diffrn_reflns_theta_full 26.27
_diffrn_reflns_theta_max 26.27
_diffrn_reflns_theta_min 2.11
_diffrn_standards_decay_% 0.00
_diffrn_standards_interval_count 0
_diffrn_standards_number 0
_exptl_absorpt_coefficient_mu 0.075
_exptl_absorpt_correction_type none
_exptl_crystal_colour colourless
_exptl_crystal_density_diffrn 1.163
_exptl_crystal_description plate
_exptl_crystal_F_000 640
_exptl_crystal_size_max 0.3
_exptl_crystal_size_mid 0.2
_exptl_crystal_size_min 0.08
_refine_diff_density_max 0.088
_refine_diff_density_min -0.105
_refine_diff_density_rms 0.023
_refine_ls_abs_structure_details 'Flack H D (1983), Acta Cryst. A39, 876-881'
_refine_ls_abs_structure_Flack 1.6(13)
_refine_ls_extinction_coef 0.023(2)
_refine_ls_extinction_expression Fc^*^=kFc[1+0.001xFc^2^\l^3^/sin(2\q)]^-1/4^
_refine_ls_extinction_method SHELXL
_refine_ls_goodness_of_fit_ref 1.016
_refine_ls_hydrogen_treatment mixed
_refine_ls_matrix_type full
_refine_ls_number_parameters 220
_refine_ls_number_reflns 2072
_refine_ls_number_restraints 2
_refine_ls_restrained_S_all 1.016
_refine_ls_R_factor_all 0.0334
_refine_ls_R_factor_gt 0.0294
_refine_ls_shift/su_max 0.000
_refine_ls_shift/su_mean 0.000
_refine_ls_structure_factor_coef Fsqd
_refine_ls_weighting_details 'w=1/[\s^2^(Fo^2^)+(0.0478P)^2^+0.1204P] where P=(Fo^2^+2Fc^2^)/3'
_refine_ls_weighting_scheme calc
_refine_ls_wR_factor_gt 0.0719
_refine_ls_wR_factor_ref 0.0755
_reflns_number_gt 1940
_reflns_number_total 2072
_reflns_threshold_expression >2sigma(I)
_cod_data_source_file ja035827isi20030429_041419.cif
_cod_data_source_block s877
_cod_depositor_comments
;
The following automatic conversions were performed:

'_refine_ls_weighting_scheme' value 'calc
w=1/[\s^2^(Fo^2^)+(0.0478P)^2^+0.1204P] where P=(Fo^2^+2Fc^2^)/3' was
changed to 'calc'. New tag '_refine_ls_weighting_details' was
created. The value of the new tag was set to
'w=1/[\s^2^(Fo^2^)+(0.0478P)^2^+0.1204P] where P=(Fo^2^+2Fc^2^)/3'.

Automatic conversion script
Id: cif_fix_values 3143 2015-03-26 13:38:13Z robertas 
;
_cod_original_cell_volume 1697.8
_cod_original_sg_symbol_H-M 'C c '
_cod_database_code 4114039

loop_
_symmetry_equiv_pos_as_xyz
'x, y, z'
'x, -y, z+1/2'
'x+1/2, y+1/2, z'
'x+1/2, -y+1/2, z+1/2'

loop_
_atom_site_label
_atom_site_type_symbol
_atom_site_fract_x
_atom_site_fract_y
_atom_site_fract_z
_atom_site_U_iso_or_equiv
_atom_site_adp_type
_atom_site_occupancy
_atom_site_calc_flag
_atom_site_refinement_flags
O1 O 1.06859(16) 0.16268(8) 0.50632(17) 0.0570(5) Uani 1 d .
O2 O 0.5606(2) -0.05690(8) 0.26822(16) 0.0649(5) Uani 1 d .
N1 N 0.5017(2) -0.03327(9) 0.4783(2) 0.0474(5) Uani 1 d .
H1N H 0.530(2) -0.0089(11) 0.552(2) 0.045(6) Uiso 1 d .
C1 C 0.6775(2) 0.16540(9) 0.4239(2) 0.0392(5) Uani 1 d .
H1 H 0.687(3) 0.1677(10) 0.327(3) 0.052(6) Uiso 1 d .
C2 C 0.8192(2) 0.14180(11) 0.5168(2) 0.0403(5) Uani 1 d .
H2 H 0.840(2) 0.1663(12) 0.608(3) 0.054(6) Uiso 1 d .
C3 C 0.9494(2) 0.12236(10) 0.4570(2) 0.0419(5) Uani 1 d .
C4 C 0.9449(2) 0.07025(11) 0.3651(2) 0.0494(6) Uani 1 d .
H4 H 1.0255 0.0629 0.3201 0.059 Uiso 1 calc R
C5 C 0.8164(2) 0.02584(11) 0.3358(2) 0.0472(6) Uani 1 d .
H5 H 0.8158 -0.0092 0.2705 0.057 Uiso 1 calc R
C6 C 0.6963(2) 0.03282(9) 0.3991(2) 0.0397(5) Uani 1 d .
C7 C 0.6840(2) 0.09327(9) 0.4865(2) 0.0379(5) Uani 1 d .
H7 H 0.627(2) 0.0897(9) 0.558(2) 0.038(5) Uiso 1 d .
C8 C 0.5836(2) 0.22018(10) 0.4704(2) 0.0374(5) Uani 1 d .
C9 C 0.5083(3) 0.26707(11) 0.3751(2) 0.0483(6) Uani 1 d .
H9 H 0.5180 0.2641 0.2823 0.058 Uiso 1 calc R
C10 C 0.4188(3) 0.31838(12) 0.4175(3) 0.0570(6) Uani 1 d .
H10 H 0.3686 0.3491 0.3526 0.068 Uiso 1 calc R
C11 C 0.4039(3) 0.32406(12) 0.5539(3) 0.0574(6) Uani 1 d .
H11 H 0.3450 0.3588 0.5819 0.069 Uiso 1 calc R
C12 C 0.4768(3) 0.27795(11) 0.6488(3) 0.0549(6) Uani 1 d .
H12 H 0.4660 0.2812 0.7413 0.066 Uiso 1 calc R
C13 C 0.5658(2) 0.22687(11) 0.6083(2) 0.0456(5) Uani 1 d .
H13 H 0.6148 0.1963 0.6742 0.055 Uiso 1 calc R
C14 C 1.2079(3) 0.14597(15) 0.4652(3) 0.0740(8) Uani 1 d .
H14A H 1.2319 0.0984 0.4867 0.111 Uiso 1 calc R
H14B H 1.2848 0.1751 0.5142 0.111 Uiso 1 calc R
H14C H 1.2003 0.1532 0.3673 0.111 Uiso 1 calc R
C15 C 0.5814(2) -0.02257(10) 0.3765(2) 0.0431(5) Uani 1 d .
C16 C 0.3887(3) -0.08823(11) 0.4792(2) 0.0470(5) Uani 1 d .
C17 C 0.4586(4) -0.15877(13) 0.4765(4) 0.0772(8) Uani 1 d .
H17A H 0.4989 -0.1639 0.3928 0.116 Uiso 1 calc R
H17B H 0.3844 -0.1937 0.4800 0.116 Uiso 1 calc R
H17C H 0.5370 -0.1636 0.5551 0.116 Uiso 1 calc R
C18 C 0.2650(3) -0.07842(15) 0.3557(3) 0.0826(9) Uani 1 d .
H18A H 0.2271 -0.0320 0.3559 0.124 Uiso 1 calc R
H18B H 0.1863 -0.1107 0.3613 0.124 Uiso 1 calc R
H18C H 0.3034 -0.0863 0.2717 0.124 Uiso 1 calc R
C19 C 0.3275(4) -0.07984(17) 0.6120(3) 0.0938(12) Uani 1 d .
H19A H 0.4064 -0.0858 0.6898 0.141 Uiso 1 calc R
H19B H 0.2518 -0.1140 0.6157 0.141 Uiso 1 calc R
H19C H 0.2854 -0.0344 0.6150 0.141 Uiso 1 calc R

loop_
_atom_site_aniso_label
_atom_site_aniso_U_11
_atom_site_aniso_U_22
_atom_site_aniso_U_33
_atom_site_aniso_U_23
_atom_site_aniso_U_13
_atom_site_aniso_U_12
O1 0.0387(10) 0.0615(10) 0.0704(11) -0.0058(7) 0.0085(8) -0.0103(8)
O2 0.0885(13) 0.0589(10) 0.0550(11) -0.0250(8) 0.0343(9) -0.0282(9)
N1 0.0603(13) 0.0418(10) 0.0449(12) -0.0105(9) 0.0229(9) -0.0213(9)
C1 0.0422(13) 0.0387(12) 0.0384(14) -0.0013(9) 0.0115(9) -0.0029(10)
C2 0.0397(14) 0.0424(13) 0.0385(12) -0.0028(9) 0.0059(10) -0.0069(10)
C3 0.0366(13) 0.0436(12) 0.0458(13) 0.0036(10) 0.0081(10) -0.0043(10)
C4 0.0428(14) 0.0502(13) 0.0605(15) 0.0042(11) 0.0231(11) 0.0003(11)
C5 0.0550(15) 0.0410(12) 0.0498(15) -0.0034(9) 0.0210(12) -0.0020(11)
C6 0.0481(14) 0.0348(11) 0.0394(12) 0.0014(9) 0.0162(10) -0.0056(10)
C7 0.0430(13) 0.0365(12) 0.0367(12) -0.0001(9) 0.0143(10) -0.0067(9)
C8 0.0363(12) 0.0352(11) 0.0413(12) -0.0038(9) 0.0084(8) -0.0081(9)
C9 0.0524(14) 0.0458(13) 0.0456(12) -0.0030(10) 0.0054(10) 0.0026(11)
C10 0.0599(17) 0.0467(13) 0.0610(18) 0.0015(10) 0.0010(12) 0.0106(12)
C11 0.0543(16) 0.0513(14) 0.0667(18) -0.0163(12) 0.0107(12) 0.0075(12)
C12 0.0594(16) 0.0562(15) 0.0504(14) -0.0125(11) 0.0125(11) 0.0031(12)
C13 0.0501(14) 0.0456(13) 0.0415(14) -0.0028(9) 0.0087(10) 0.0012(11)
C14 0.0368(16) 0.0884(19) 0.098(2) -0.0036(15) 0.0152(14) -0.0041(14)
C15 0.0541(15) 0.0372(12) 0.0415(13) -0.0040(9) 0.0182(11) -0.0066(10)
C16 0.0508(13) 0.0411(13) 0.0522(13) -0.0036(9) 0.0174(10) -0.0132(10)
C17 0.088(2) 0.0452(15) 0.104(2) 0.0079(13) 0.0313(18) -0.0133(14)
C18 0.066(2) 0.0818(19) 0.097(2) 0.0168(16) 0.0062(17) -0.0226(17)
C19 0.115(3) 0.093(2) 0.091(2) -0.0266(16) 0.069(2) -0.056(2)

loop_
_atom_type_symbol
_atom_type_description
_atom_type_scat_dispersion_real
_atom_type_scat_dispersion_imag
_atom_type_scat_source
C C 0.0033 0.0016 'International Tables Vol C Tables 4.2.6.8 and 6.1.1.4'
H H 0.0000 0.0000 'International Tables Vol C Tables 4.2.6.8 and 6.1.1.4'
O O 0.0106 0.0060 'International Tables Vol C Tables 4.2.6.8 and 6.1.1.4'
N N 0.0061 0.0033 'International Tables Vol C Tables 4.2.6.8 and 6.1.1.4'

loop_
_geom_angle_atom_site_label_1
_geom_angle_atom_site_label_2
_geom_angle_atom_site_label_3
_geom_angle
C3 O1 C14 117.70(17)
C15 N1 C16 125.38(17)
C15 N1 H1N 114.3(14)
C16 N1 H1N 119.7(14)
C8 C1 C2 120.53(19)
C8 C1 C7 120.98(19)
C2 C1 C7 60.81(13)
C8 C1 H1 114.9(13)
C2 C1 H1 113.2(14)
C7 C1 H1 115.8(12)
C3 C2 C1 120.25(18)
C3 C2 C7 116.51(17)
C1 C2 C7 59.71(13)
C3 C2 H2 116.0(13)
C1 C2 H2 113.9(13)
C7 C2 H2 118.9(13)
C4 C3 O1 126.67(19)
C4 C3 C2 121.85(19)
O1 C3 C2 111.48(17)
C3 C4 C5 120.5(2)
C3 C4 H4 119.7
C5 C4 H4 119.7
C6 C5 C4 122.87(19)
C6 C5 H5 118.6
C4 C5 H5 118.6
C5 C6 C7 119.80(19)
C5 C6 C15 117.64(18)
C7 C6 C15 122.55(18)
C6 C7 C1 119.80(18)
C6 C7 C2 117.36(18)
C1 C7 C2 59.48(13)
C6 C7 H7 118.9(11)
C1 C7 H7 112.3(11)
C2 C7 H7 115.3(12)
C9 C8 C13 117.57(19)
C9 C8 C1 120.12(19)
C13 C8 C1 122.31(19)
C10 C9 C8 120.6(2)
C10 C9 H9 119.7
C8 C9 H9 119.7
C11 C10 C9 120.6(2)
C11 C10 H10 119.7
C9 C10 H10 119.7
C10 C11 C12 119.4(2)
C10 C11 H11 120.3
C12 C11 H11 120.3
C11 C12 C13 120.6(2)
C11 C12 H12 119.7
C13 C12 H12 119.7
C12 C13 C8 121.2(2)
C12 C13 H13 119.4
C8 C13 H13 119.4
O1 C14 H14A 109.5
O1 C14 H14B 109.5
H14A C14 H14B 109.5
O1 C14 H14C 109.5
H14A C14 H14C 109.5
H14B C14 H14C 109.5
O2 C15 N1 121.99(18)
O2 C15 C6 120.88(17)
N1 C15 C6 117.13(17)
N1 C16 C17 110.6(2)
N1 C16 C19 106.79(19)
C17 C16 C19 109.4(2)
N1 C16 C18 109.14(19)
C17 C16 C18 111.0(2)
C19 C16 C18 109.8(3)
C16 C17 H17A 109.5
C16 C17 H17B 109.5
H17A C17 H17B 109.5
C16 C17 H17C 109.5
H17A C17 H17C 109.5
H17B C17 H17C 109.5
C16 C18 H18A 109.5
C16 C18 H18B 109.5
H18A C18 H18B 109.5
C16 C18 H18C 109.5
H18A C18 H18C 109.5
H18B C18 H18C 109.5
C16 C19 H19A 109.5
C16 C19 H19B 109.5
H19A C19 H19B 109.5
C16 C19 H19C 109.5
H19A C19 H19C 109.5
H19B C19 H19C 109.5

loop_
_geom_bond_atom_site_label_1
_geom_bond_atom_site_label_2
_geom_bond_distance
O1 C3 1.356(2)
O1 C14 1.433(3)
O2 C15 1.237(2)
N1 C15 1.348(3)
N1 C16 1.480(3)
N1 H1N 0.86(2)
C1 C8 1.481(3)
C1 C2 1.515(3)
C1 C7 1.519(3)
C1 H1 0.97(2)
C2 C3 1.460(3)
C2 C7 1.536(3)
C2 H2 1.00(2)
C3 C4 1.346(3)
C4 C5 1.440(3)
C4 H4 0.9300
C5 C6 1.355(3)
C5 H5 0.9300
C6 C7 1.463(3)
C6 C15 1.487(3)
C7 H7 0.94(2)
C8 C9 1.393(3)
C8 C13 1.394(3)
C9 C10 1.391(3)
C9 H9 0.9300
C10 C11 1.371(4)
C10 H10 0.9300
C11 C12 1.373(4)
C11 H11 0.9300
C12 C13 1.378(3)
C12 H12 0.9300
C13 H13 0.9300
C14 H14A 0.9600
C14 H14B 0.9600
C14 H14C 0.9600
C16 C17 1.506(4)
C16 C19 1.510(3)
C16 C18 1.516(4)
C17 H17A 0.9600
C17 H17B 0.9600
C17 H17C 0.9600
C18 H18A 0.9600
C18 H18B 0.9600
C18 H18C 0.9600
C19 H19A 0.9600
C19 H19B 0.9600
C19 H19C 0.9600

loop_
_geom_torsion_atom_site_label_1
_geom_torsion_atom_site_label_2
_geom_torsion_atom_site_label_3
_geom_torsion_atom_site_label_4
_geom_torsion
C8 C1 C2 C3 -144.3(2)
C7 C1 C2 C3 104.9(2)
C8 C1 C2 C7 110.8(2)
C14 O1 C3 C4 -4.7(3)
C14 O1 C3 C2 175.10(19)
C1 C2 C3 C4 -60.0(3)
C7 C2 C3 C4 8.8(3)
C1 C2 C3 O1 120.2(2)
C7 C2 C3 O1 -171.03(16)
O1 C3 C4 C5 171.70(19)
C2 C3 C4 C5 -8.1(3)
C3 C4 C5 C6 -1.2(3)
C4 C5 C6 C7 9.0(3)
C4 C5 C6 C15 -170.7(2)
C5 C6 C7 C1 61.2(3)
C15 C6 C7 C1 -119.0(2)
C5 C6 C7 C2 -7.5(3)
C15 C6 C7 C2 172.24(18)
C8 C1 C7 C6 143.8(2)
C2 C1 C7 C6 -106.1(2)
C8 C1 C7 C2 -110.1(2)
C3 C2 C7 C6 -1.0(2)
C1 C2 C7 C6 110.1(2)
C3 C2 C7 C1 -111.1(2)
C2 C1 C8 C9 145.31(19)
C7 C1 C8 C9 -142.5(2)
C2 C1 C8 C13 -35.1(3)
C7 C1 C8 C13 37.0(3)
C13 C8 C9 C10 -0.1(3)
C1 C8 C9 C10 179.5(2)
C8 C9 C10 C11 0.5(4)
C9 C10 C11 C12 -0.9(4)
C10 C11 C12 C13 0.8(4)
C11 C12 C13 C8 -0.5(3)
C9 C8 C13 C12 0.1(3)
C1 C8 C13 C12 -179.49(19)
C16 N1 C15 O2 3.8(3)
C16 N1 C15 C6 -176.3(2)
C5 C6 C15 O2 -28.5(3)
C7 C6 C15 O2 151.7(2)
C5 C6 C15 N1 151.6(2)
C7 C6 C15 N1 -28.1(3)
C15 N1 C16 C17 61.7(3)
C15 N1 C16 C19 -179.3(2)
C15 N1 C16 C18 -60.6(3)
